data_7150585
loop_
_publ_author_name
'Plater, M. John'
'Barnes, Paul'
'McDonald, Lauren K.'
'Wallace, Sandy'
'Archer, Nia'
'Gelbrich, Thomas'
'Horton, Peter N.'
'Hursthouse, Michael B.'

_publ_section_title
;
 Hidden signatures: new reagents for developing latent fingerprints
;
_journal_issue 8
_journal_name_full 'Organic &amp; Biomolecular Chemistry'
_journal_page_first 1633
_journal_page_last 1641
_journal_paper_doi 10.1039/b820257e
_journal_volume 7
_journal_year 2009
_chemical_formula_sum 'C9 H13 I N2 O'
_chemical_formula_weight 292.11
_chemical_name_systematic
;
?
;
_space_group_IT_number 14
_symmetry_cell_setting monoclinic
_symmetry_space_group_name_Hall '-P 2ybc'
_symmetry_space_group_name_H-M 'P 1 21/c 1'
_atom_sites_solution_hydrogens geom
_atom_sites_solution_primary direct
_atom_sites_solution_secondary difmap
_audit_creation_method SHELXL-97
_cell_angle_alpha 90.00
_cell_angle_beta 100.8520(10)
_cell_angle_gamma 90.00
_cell_formula_units_Z 4
_cell_length_a 8.5840(2)
_cell_length_b 12.9688(3)
_cell_length_c 10.3119(2)
_cell_measurement_reflns_used 2649
_cell_measurement_temperature 120(2)
_cell_measurement_theta_max 27.485
_cell_measurement_theta_min 2.910
_cell_volume 1127.43(4)
_computing_cell_refinement 'DENZO (Otwinowski & Minor, 1997) & COLLECT (Hooft, R.W.W., 1998)'
_computing_data_collection 'COLLECT (Hooft, R.W.W., 1998)'
_computing_data_reduction 'DENZO (Otwinowski & Minor, 1997) & COLLECT (Hooft, R.W.W., 1998)'
_computing_molecular_graphics 'ORTEP3 for Windows (Farrugia, 1997)'
_computing_publication_material 'WinGX (Farrugia, 1999)'
_computing_structure_refinement 'SHELXL-97 (Sheldrick, 1997b)'
_computing_structure_solution 'SHELXS-97 (Sheldrick, 1997a)'
_diffrn_ambient_temperature 120(2)
_diffrn_detector_area_resol_mean 9.091
_diffrn_measured_fraction_theta_full 0.995
_diffrn_measured_fraction_theta_max 0.995
_diffrn_measurement_device_type 'Bruker-Nonius Roper CCD camera on \k-goniostat'
_diffrn_measurement_method '\f & \w scans'
_diffrn_radiation_monochromator graphite
_diffrn_radiation_source 'Bruker-Nonius FR591 rotating anode'
_diffrn_radiation_type MoK\a
_diffrn_radiation_wavelength 0.71073
_diffrn_reflns_av_R_equivalents 0.0228
_diffrn_reflns_av_sigmaI/netI 0.0201
_diffrn_reflns_limit_h_max 11
_diffrn_reflns_limit_h_min -11
_diffrn_reflns_limit_k_max 16
_diffrn_reflns_limit_k_min -16
_diffrn_reflns_limit_l_max 12
_diffrn_reflns_limit_l_min -13
_diffrn_reflns_number 12694
_diffrn_reflns_theta_full 27.48
_diffrn_reflns_theta_max 27.48
_diffrn_reflns_theta_min 3.14
_exptl_absorpt_coefficient_mu 2.808
_exptl_absorpt_correction_T_max 0.5522
_exptl_absorpt_correction_T_min 0.2928
_exptl_absorpt_correction_type multi-scan
_exptl_absorpt_process_details 'SADABS 2007/2 (Sheldrick, G.M., 2007)'
_exptl_crystal_colour 'Light Yellow'
_exptl_crystal_density_diffrn 1.721
_exptl_crystal_density_method 'not measured'
_exptl_crystal_description Block
_exptl_crystal_F_000 568
_exptl_crystal_size_max 0.58
_exptl_crystal_size_mid 0.36
_exptl_crystal_size_min 0.24
_refine_diff_density_max 0.334
_refine_diff_density_min -0.682
_refine_diff_density_rms 0.075
_refine_ls_extinction_method none
_refine_ls_goodness_of_fit_ref 1.082
_refine_ls_hydrogen_treatment constr
_refine_ls_matrix_type full
_refine_ls_number_parameters 120
_refine_ls_number_reflns 2569
_refine_ls_number_restraints 0
_refine_ls_restrained_S_all 1.082
_refine_ls_R_factor_all 0.0206
_refine_ls_R_factor_gt 0.0189
_refine_ls_shift/su_max 0.001
_refine_ls_shift/su_mean 0.000
_refine_ls_structure_factor_coef Fsqd
_refine_ls_weighting_details 'calc w=1/[\s^2^(Fo^2^)+(0.0143P)^2^+1.0800P] where P=(Fo^2^+2Fc^2^)/3'
_refine_ls_weighting_scheme calc
_refine_ls_wR_factor_gt 0.0422
_refine_ls_wR_factor_ref 0.0430
_reflns_number_gt 2409
_reflns_number_total 2569
_reflns_threshold_expression >2sigma(I)
_cod_data_source_file b820257e.txt
_cod_data_source_block 2008src0603
_cod_original_sg_symbol_H-M P2(1)/c
_cod_database_code 7150585

loop_
_symmetry_equiv_pos_as_xyz
'x, y, z'
'-x, y+1/2, -z+1/2'
'-x, -y, -z'
'x, -y-1/2, z-1/2'

loop_
_atom_site_label
_atom_site_type_symbol
_atom_site_fract_x
_atom_site_fract_y
_atom_site_fract_z
_atom_site_U_iso_or_equiv
_atom_site_adp_type
_atom_site_occupancy
_atom_site_symmetry_multiplicity
_atom_site_calc_flag
_atom_site_refinement_flags
_atom_site_disorder_assembly
_atom_site_disorder_group
C1 C 0.0237(3) 0.34544(17) 0.4044(2) 0.0281(5) Uani 1 1 d . . .
H1A H -0.0388 0.3696 0.4687 0.042 Uiso 1 1 calc R . .
H1B H -0.0475 0.3167 0.3273 0.042 Uiso 1 1 calc R . .
H1C H 0.0831 0.4033 0.3766 0.042 Uiso 1 1 calc R . .
C2 C 0.1376(2) 0.26360(16) 0.46641(19) 0.0197(4) Uani 1 1 d . . .
C3 C 0.1859(2) 0.07851(16) 0.4905(2) 0.0220(4) Uani 1 1 d . . .
H3A H 0.1144 0.0330 0.5296 0.026 Uiso 1 1 calc R . .
H3B H 0.2693 0.1035 0.5635 0.026 Uiso 1 1 calc R . .
C4 C 0.2636(2) 0.01547(15) 0.39781(19) 0.0178(4) Uani 1 1 d . . .
C5 C 0.3343(2) -0.07783(16) 0.44211(19) 0.0210(4) Uani 1 1 d . . .
H5 H 0.3291 -0.1019 0.5282 0.025 Uiso 1 1 calc R . .
C6 C 0.4111(2) -0.13505(16) 0.36220(19) 0.0199(4) Uani 1 1 d . . .
H6 H 0.4593 -0.1986 0.3931 0.024 Uiso 1 1 calc R . .
C7 C 0.2712(2) 0.04712(16) 0.2705(2) 0.0199(4) Uani 1 1 d . . .
H7 H 0.2222 0.1097 0.2367 0.024 Uiso 1 1 calc R . .
C8 C 0.3501(2) -0.01254(16) 0.19361(19) 0.0208(4) Uani 1 1 d . . .
H8 H 0.3560 0.0096 0.1068 0.025 Uiso 1 1 calc R . .
C9 C 0.5085(3) -0.16279(17) 0.1578(2) 0.0259(4) Uani 1 1 d . . .
H9A H 0.4509 -0.1637 0.0663 0.039 Uiso 1 1 calc R . .
H9B H 0.5209 -0.2335 0.1917 0.039 Uiso 1 1 calc R . .
H9C H 0.6134 -0.1318 0.1612 0.039 Uiso 1 1 calc R . .
N1 N 0.0959(2) 0.16597(13) 0.43132(17) 0.0218(4) Uani 1 1 d . . .
H1 H 0.0109 0.1552 0.3703 0.026 Uiso 1 1 calc R . .
N2 N 0.4190(2) -0.10163(12) 0.23938(16) 0.0179(3) Uani 1 1 d . . .
O1 O 0.26020(17) 0.28400(12) 0.54493(15) 0.0282(3) Uani 1 1 d . . .
I1 I 0.746254(14) 0.102095(10) 0.193810(11) 0.01964(5) Uani 1 1 d . . .

loop_
_atom_site_aniso_label
_atom_site_aniso_U_11
_atom_site_aniso_U_22
_atom_site_aniso_U_33
_atom_site_aniso_U_23
_atom_site_aniso_U_13
_atom_site_aniso_U_12
C1 0.0280(11) 0.0199(11) 0.0364(12) -0.0003(9) 0.0058(9) 0.0043(9)
C2 0.0182(9) 0.0214(10) 0.0207(9) -0.0038(8) 0.0070(8) -0.0009(8)
C3 0.0232(10) 0.0212(10) 0.0207(10) 0.0006(8) 0.0021(8) 0.0007(8)
C4 0.0155(8) 0.0162(9) 0.0195(9) 0.0003(7) -0.0020(7) -0.0040(7)
C5 0.0262(10) 0.0193(10) 0.0167(9) 0.0033(8) 0.0025(8) -0.0025(8)
C6 0.0239(10) 0.0154(9) 0.0182(9) 0.0031(7) -0.0014(8) -0.0021(8)
C7 0.0187(9) 0.0179(10) 0.0209(9) 0.0043(8) -0.0020(8) -0.0011(8)
C8 0.0206(9) 0.0236(10) 0.0165(9) 0.0045(8) -0.0004(7) -0.0035(8)
C9 0.0283(11) 0.0287(12) 0.0200(10) -0.0041(8) 0.0028(8) 0.0016(9)
N1 0.0189(8) 0.0196(9) 0.0237(8) -0.0025(7) -0.0040(7) 0.0005(7)
N2 0.0181(8) 0.0185(9) 0.0160(8) -0.0008(6) 0.0001(7) -0.0033(6)
O1 0.0236(8) 0.0279(9) 0.0311(8) -0.0095(6) -0.0001(6) -0.0034(6)
I1 0.02020(8) 0.02133(9) 0.01589(8) -0.00048(4) -0.00043(5) 0.00110(5)

loop_
_atom_type_symbol
_atom_type_description
_atom_type_scat_dispersion_real
_atom_type_scat_dispersion_imag
_atom_type_scat_source
C C 0.0033 0.0016 'International Tables Vol C Tables 4.2.6.8 and 6.1.1.4'
H H 0.0000 0.0000 'International Tables Vol C Tables 4.2.6.8 and 6.1.1.4'
N N 0.0061 0.0033 'International Tables Vol C Tables 4.2.6.8 and 6.1.1.4'
O O 0.0106 0.0060 'International Tables Vol C Tables 4.2.6.8 and 6.1.1.4'
I I -0.4742 1.8119 'International Tables Vol C Tables 4.2.6.8 and 6.1.1.4'

loop_
_geom_angle_atom_site_label_1
_geom_angle_atom_site_label_2
_geom_angle_atom_site_label_3
_geom_angle
_geom_angle_site_symmetry_1
_geom_angle_site_symmetry_3
_geom_angle_publ_flag
C2 C1 H1A 109.5 . . ?
C2 C1 H1B 109.5 . . ?
H1A C1 H1B 109.5 . . ?
C2 C1 H1C 109.5 . . ?
H1A C1 H1C 109.5 . . ?
H1B C1 H1C 109.5 . . ?
O1 C2 N1 122.04(19) . . ?
O1 C2 C1 122.41(19) . . ?
N1 C2 C1 115.54(18) . . ?
N1 C3 C4 115.10(17) . . ?
N1 C3 H3A 108.5 . . ?
C4 C3 H3A 108.5 . . ?
N1 C3 H3B 108.5 . . ?
C4 C3 H3B 108.5 . . ?
H3A C3 H3B 107.5 . . ?
C7 C4 C5 118.16(18) . . ?
C7 C4 C3 123.04(18) . . ?
C5 C4 C3 118.78(17) . . ?
C6 C5 C4 120.27(18) . . ?
C6 C5 H5 119.9 . . ?
C4 C5 H5 119.9 . . ?
N2 C6 C5 120.34(18) . . ?
N2 C6 H6 119.8 . . ?
C5 C6 H6 119.8 . . ?
C8 C7 C4 119.68(19) . . ?
C8 C7 H7 120.2 . . ?
C4 C7 H7 120.2 . . ?
N2 C8 C7 120.93(18) . . ?
N2 C8 H8 119.5 . . ?
C7 C8 H8 119.5 . . ?
N2 C9 H9A 109.5 . . ?
N2 C9 H9B 109.5 . . ?
H9A C9 H9B 109.5 . . ?
N2 C9 H9C 109.5 . . ?
H9A C9 H9C 109.5 . . ?
H9B C9 H9C 109.5 . . ?
C2 N1 C3 122.11(17) . . ?
C2 N1 H1 118.9 . . ?
C3 N1 H1 118.9 . . ?
C8 N2 C6 120.60(17) . . ?
C8 N2 C9 120.35(17) . . ?
C6 N2 C9 119.03(17) . . ?

loop_
_geom_bond_atom_site_label_1
_geom_bond_atom_site_label_2
_geom_bond_distance
_geom_bond_site_symmetry_2
_geom_bond_publ_flag
C1 C2 1.502(3) . ?
C1 H1A 0.9800 . ?
C1 H1B 0.9800 . ?
C1 H1C 0.9800 . ?
C2 O1 1.230(2) . ?
C2 N1 1.347(3) . ?
C3 N1 1.442(3) . ?
C3 C4 1.506(3) . ?
C3 H3A 0.9900 . ?
C3 H3B 0.9900 . ?
C4 C7 1.389(3) . ?
C4 C5 1.392(3) . ?
C5 C6 1.368(3) . ?
C5 H5 0.9500 . ?
C6 N2 1.352(3) . ?
C6 H6 0.9500 . ?
C7 C8 1.374(3) . ?
C7 H7 0.9500 . ?
C8 N2 1.342(3) . ?
C8 H8 0.9500 . ?
C9 N2 1.473(3) . ?
C9 H9A 0.9800 . ?
C9 H9B 0.9800 . ?
C9 H9C 0.9800 . ?
N1 H1 0.8800 . ?

loop_
_geom_hbond_atom_site_label_D
_geom_hbond_atom_site_label_H
_geom_hbond_atom_site_label_A
_geom_hbond_distance_DH
_geom_hbond_distance_HA
_geom_hbond_distance_DA
_geom_hbond_angle_DHA
_geom_hbond_site_symmetry_A
N1 H1 I1 0.88 2.72 3.5949(17) 173.9 1_455

loop_
_cod_related_entry_id
_cod_related_entry_database
_cod_related_entry_code
1 ChemSpider 11186454
